data_2207635
loop_
_publ_author_name
'Agata Bia\/lo\'nska'
'Zbigniew Ciunik'

_publ_section_title
;
 Dibrucinium sulfate heptahydrate
;
_journal_coeditor_code SG6038
_journal_issue 12
_journal_name_full 'Acta Crystallographica Section E'
_journal_page_first o4222
_journal_page_last o4224
_journal_paper_doi 10.1107/S1600536805037451
_journal_volume 61
_journal_year 2005
_chemical_formula_iupac '2C23 H27 N2 O4 + , S1 O4 2- , 7H2 O'
_chemical_formula_moiety '2C23 H27 N2 O4 + , O4 S1 2- , 7H2 O'
_chemical_formula_sum 'C46 H68 N4 O19 S'
_chemical_formula_weight 1013.10
_chemical_name_systematic
;
Dibrucinium sulfate heptahydrate
;
_space_group_IT_number 20
_symmetry_cell_setting orthorhombic
_symmetry_space_group_name_Hall 'C 2c 2'
_symmetry_space_group_name_H-M 'C 2 2 21'
_atom_sites_solution_hydrogens geom
_atom_sites_solution_primary direct
_atom_sites_solution_secondary difmap
_audit_creation_method SHELXL97
_cell_angle_alpha 90.00
_cell_angle_beta 90.00
_cell_angle_gamma 90.00
_cell_formula_units_Z 4
_cell_length_a 12.1765(9)
_cell_length_b 14.2518(10)
_cell_length_c 26.6488(18)
_cell_measurement_reflns_used 5256
_cell_measurement_temperature 100(2)
_cell_measurement_theta_max 28.45
_cell_measurement_theta_min 3.67
_cell_volume 4624.6(6)
_computing_cell_refinement 'CrysAlis RED (Oxford Diffraction, 2001)'
_computing_data_collection 'CrysAlis CCD (Oxford Diffraction, 2001)'
_computing_data_reduction 'CrysAlis RED'
_computing_molecular_graphics 'SHELXTL-NT (Bruker, 1999)'
_computing_publication_material SHELXL97
_computing_structure_refinement 'SHELXL97 (Sheldrick, 1997)'
_computing_structure_solution 'SHELXS97 (Sheldrick, 1997)'
_diffrn_ambient_temperature 100(2)
_diffrn_measured_fraction_theta_full 0.982
_diffrn_measured_fraction_theta_max 0.982
_diffrn_measurement_device_type 'Kuma KM4 CCD area-detector'
_diffrn_measurement_method \w
_diffrn_radiation_monochromator graphite
_diffrn_radiation_source 'fine-focus sealed tube'
_diffrn_radiation_type MoK\a
_diffrn_radiation_wavelength 0.71073
_diffrn_reflns_av_R_equivalents 0.0426
_diffrn_reflns_av_sigmaI/netI 0.0471
_diffrn_reflns_limit_h_max 15
_diffrn_reflns_limit_h_min -15
_diffrn_reflns_limit_k_max 17
_diffrn_reflns_limit_k_min -18
_diffrn_reflns_limit_l_max 19
_diffrn_reflns_limit_l_min -33
_diffrn_reflns_number 15405
_diffrn_reflns_theta_full 26.99
_diffrn_reflns_theta_max 26.99
_diffrn_reflns_theta_min 3.67
_diffrn_standards_number 0
_exptl_absorpt_coefficient_mu 0.156
_exptl_absorpt_correction_type none
_exptl_crystal_colour colourless
_exptl_crystal_density_diffrn 1.455
_exptl_crystal_density_method 'not measured'
_exptl_crystal_description block
_exptl_crystal_F_000 2160
_exptl_crystal_size_max 0.40
_exptl_crystal_size_mid 0.40
_exptl_crystal_size_min 0.40
_refine_diff_density_max 0.22
_refine_diff_density_min -0.27
_refine_ls_abs_structure_details 'Toda <i>et al.</i> (1985) and Flack (1983)'
_refine_ls_abs_structure_Flack -0.01(9)
_refine_ls_extinction_method none
_refine_ls_goodness_of_fit_ref 1.072
_refine_ls_hydrogen_treatment constr
_refine_ls_matrix_type full
_refine_ls_number_parameters 335
_refine_ls_number_reflns 4939
_refine_ls_number_restraints 0
_refine_ls_restrained_S_all 1.072
_refine_ls_R_factor_all 0.056
_refine_ls_R_factor_gt 0.047
_refine_ls_shift/su_max 0.000
_refine_ls_shift/su_mean 0.000
_refine_ls_structure_factor_coef Fsqd
_refine_ls_weighting_details 'calc w = 1/[\s^2^(Fo^2^)+(0.043P)^2^+1.9728P] where P = (Fo^2^+2Fc^2^)/3'
_refine_ls_weighting_scheme calc
_refine_ls_wR_factor_gt 0.091
_refine_ls_wR_factor_ref 0.094
_reflns_number_gt 4393
_reflns_number_total 4939
_reflns_threshold_expression I>2\s(I)
_cod_data_source_file sg6038.cif
_cod_data_source_block I
_cod_database_code 2207635
_cod_database_fobs_code 2207635

loop_
_symmetry_equiv_pos_as_xyz
'x, y, z'
'-x, -y, z+1/2'
'x, -y, -z'
'-x, y, -z+1/2'
'x+1/2, y+1/2, z'
'-x+1/2, -y+1/2, z+1/2'
'x+1/2, -y+1/2, -z'
'-x+1/2, y+1/2, -z+1/2'

loop_
_atom_site_label
_atom_site_fract_x
_atom_site_fract_y
_atom_site_fract_z
_atom_site_U_iso_or_equiv
_atom_site_adp_type
_atom_site_calc_flag
_atom_site_refinement_flags
_atom_site_occupancy
_atom_site_type_symbol
O1 0.54403(13) 0.30905(12) 0.10757(6) 0.0255(4) Uani d . 1 O
O2 -0.04385(12) 0.43000(11) -0.06702(5) 0.0197(3) Uani d . 1 O
O3 -0.15923(12) 0.38403(11) 0.01099(6) 0.0206(4) Uani d . 1 O
O4 0.36636(13) 0.41266(11) -0.03854(6) 0.0220(4) Uani d . 1 O
N1 0.28858(14) 0.32578(13) 0.02409(7) 0.0174(4) Uani d . 1 N
N2 0.19748(16) 0.17928(17) 0.17234(7) 0.0308(5) Uani d . 1 N
H2 0.1362 0.1542 0.1908 0.037 Uiso d . 1 H
C1 0.12701(18) 0.38100(15) -0.02813(8) 0.0170(5) Uani d . 1 C
H1 0.1702 0.4011 -0.0558 0.020 Uiso calc R 1 H
C2 0.01389(19) 0.39191(14) -0.02786(8) 0.0170(5) Uani d . 1 C
C3 -0.04967(17) 0.36429(15) 0.01388(8) 0.0169(5) Uani d . 1 C
C4 -0.0003(2) 0.31886(15) 0.05400(8) 0.0191(4) Uani d . 1 C
H4 -0.0432 0.2965 0.0813 0.023 Uiso calc R 1 H
C5 0.11303(18) 0.30654(16) 0.05366(8) 0.0188(5) Uani d . 1 C
C6 0.17475(17) 0.33953(15) 0.01367(8) 0.0163(5) Uani d . 1 C
C7 0.18417(18) 0.25377(17) 0.09034(9) 0.0217(5) Uani d . 1 C
C8 0.30151(18) 0.28741(16) 0.07578(8) 0.0188(5) Uani d . 1 C
H8 0.3528 0.2327 0.0752 0.023 Uiso calc R 1 H
C9 0.37313(18) 0.37408(15) 0.00289(9) 0.0186(5) Uani d . 1 C
C10 0.47825(18) 0.37518(16) 0.03282(8) 0.0214(5) Uani d . 1 C
H10A 0.5223 0.4296 0.0214 0.026 Uiso calc R 1 H
H10B 0.5202 0.3179 0.0241 0.026 Uiso calc R 1 H
C11 0.46962(19) 0.38020(17) 0.09081(9) 0.0238(5) Uani d . 1 C
H11 0.4960 0.4429 0.1026 0.029 Uiso calc R 1 H
C12 0.5615(2) 0.3049(2) 0.16117(10) 0.0327(6) Uani d . 1 C
H12A 0.5554 0.3688 0.1755 0.039 Uiso calc R 1 H
H12B 0.6364 0.2812 0.1681 0.039 Uiso calc R 1 H
C13 0.4790(2) 0.24207(19) 0.18547(9) 0.0293(6) Uani d . 1 C
H13 0.5034 0.1860 0.2012 0.035 Uiso calc R 1 H
C14 0.3732(2) 0.26213(18) 0.18572(9) 0.0267(6) Uani d . 1 C
C15 0.2899(2) 0.1970(2) 0.20866(9) 0.0338(7) Uani d . 1 C
H15A 0.2603 0.2252 0.2398 0.041 Uiso calc R 1 H
H15B 0.3255 0.1368 0.2175 0.041 Uiso calc R 1 H
C16 0.2276(2) 0.10964(18) 0.13187(9) 0.0273(6) Uani d . 1 C
H16A 0.2000 0.0462 0.1402 0.033 Uiso calc R 1 H
H16B 0.3083 0.1066 0.1274 0.033 Uiso calc R 1 H
C17 0.17241(19) 0.14704(17) 0.08511(9) 0.0258(6) Uani d . 1 C
H17A 0.0941 0.1284 0.0839 0.031 Uiso calc R 1 H
H17B 0.2097 0.1241 0.0545 0.031 Uiso calc R 1 H
C18 0.35045(19) 0.36591(17) 0.10752(8) 0.0222(5) Uani d . 1 C
H18 0.3105 0.4243 0.0975 0.027 Uiso calc R 1 H
C19 0.3279(2) 0.35323(19) 0.16393(9) 0.0293(6) Uani d . 1 C
H19 0.3603 0.4074 0.1826 0.035 Uiso calc R 1 H
C20 0.2029(2) 0.3544(2) 0.17057(9) 0.0339(7) Uani d . 1 C
H20A 0.1843 0.3550 0.2067 0.041 Uiso calc R 1 H
H20B 0.1719 0.4117 0.1550 0.041 Uiso calc R 1 H
C21 0.1546(2) 0.26868(19) 0.14611(9) 0.0297(6) Uani d . 1 C
H21 0.0729 0.2710 0.1495 0.036 Uiso calc R 1 H
C22 0.0201(2) 0.46212(17) -0.10871(8) 0.0245(5) Uani d . 1 C
H22A -0.0287 0.4879 -0.1345 0.037 Uiso calc R 1 H
H22B 0.0618 0.4095 -0.1228 0.037 Uiso calc R 1 H
H22C 0.0711 0.5110 -0.0974 0.037 Uiso calc R 1 H
C23 -0.22143(18) 0.37021(19) 0.05599(9) 0.0254(5) Uani d . 1 C
H23A -0.2985 0.3864 0.0498 0.038 Uiso calc R 1 H
H23B -0.1921 0.4104 0.0826 0.038 Uiso calc R 1 H
H23C -0.2163 0.3044 0.0663 0.038 Uiso calc R 1 H
S1 0.0000 0.06892(6) 0.2500 0.01920(17) Uani d S 1 S
O5 0.0093(3) 0.0658(2) 0.19580(10) 0.0215(7) Uani d P 0.50 O
O6 -0.0198(3) 0.1691(2) 0.26651(11) 0.0248(7) Uani d P 0.50 O
O7 -0.0890(3) 0.0116(3) 0.26944(14) 0.0315(8) Uani d P 0.50 O
O8 0.1087(3) 0.0390(2) 0.27217(13) 0.0287(8) Uani d P 0.50 O
O1W 0.0000 0.5356(2) 0.2500 0.0595(9) Uani d S 1 O
H11W 0.0447 0.4933 0.2630 0.020 Uiso d . 1 H
O2W 0.12986(16) 0.27896(13) 0.31405(8) 0.0421(5) Uani d . 1 O
H21W 0.1510 0.2285 0.3306 0.063 Uiso d . 1 H
H22W 0.0798 0.2610 0.2922 0.063 Uiso d . 1 H
O3W 0.19672(17) 0.45654(14) 0.28801(8) 0.0432(5) Uani d . 1 O
H31W 0.1870 0.3963 0.2941 0.065 Uiso d . 1 H
H32W 0.2600 0.4622 0.2723 0.065 Uiso d . 1 H
O4W 0.1939(2) 0.11543(16) 0.36085(7) 0.0592(7) Uani d . 1 O
H41W 0.1629 0.1113 0.3906 0.089 Uiso d . 1 H
H42W 0.1458 0.0961 0.3384 0.089 Uiso d . 1 H

loop_
_atom_site_aniso_label
_atom_site_aniso_U_11
_atom_site_aniso_U_22
_atom_site_aniso_U_33
_atom_site_aniso_U_12
_atom_site_aniso_U_13
_atom_site_aniso_U_23
O1 0.0193(8) 0.0290(10) 0.0280(9) 0.0044(7) -0.0052(7) 0.0038(8)
O2 0.0161(8) 0.0238(8) 0.0191(8) -0.0027(6) -0.0008(6) 0.0072(7)
O3 0.0118(8) 0.0276(9) 0.0225(8) 0.0002(6) -0.0002(6) 0.0040(7)
O4 0.0206(9) 0.0240(9) 0.0212(8) -0.0033(7) 0.0021(7) 0.0031(7)
N1 0.0113(9) 0.0221(10) 0.0187(9) 0.0017(7) 0.0022(7) 0.0036(8)
N2 0.0198(11) 0.0497(14) 0.0230(10) 0.0108(10) 0.0054(9) 0.0175(10)
C1 0.0181(11) 0.0162(11) 0.0168(11) -0.0034(8) 0.0031(9) -0.0009(9)
C2 0.0189(12) 0.0154(11) 0.0168(10) -0.0028(8) -0.0027(9) -0.0006(8)
C3 0.0127(10) 0.0184(11) 0.0195(11) -0.0006(8) 0.0004(9) -0.0008(9)
C4 0.0166(11) 0.0231(11) 0.0178(10) 0.0006(9) 0.0029(10) 0.0036(9)
C5 0.0184(12) 0.0217(12) 0.0164(10) 0.0031(9) -0.0012(9) 0.0020(9)
C6 0.0115(11) 0.0180(11) 0.0195(11) 0.0001(8) 0.0013(8) -0.0015(9)
C7 0.0127(12) 0.0309(14) 0.0214(11) 0.0050(9) 0.0024(9) 0.0058(10)
C8 0.0159(11) 0.0225(12) 0.0182(11) 0.0039(9) 0.0011(9) 0.0010(9)
C9 0.0176(11) 0.0144(11) 0.0237(12) 0.0019(9) 0.0033(9) -0.0041(9)
C10 0.0155(12) 0.0196(12) 0.0292(12) -0.0004(9) -0.0009(9) 0.0027(10)
C11 0.0228(13) 0.0196(12) 0.0289(12) 0.0017(9) -0.0084(10) -0.0020(10)
C12 0.0270(14) 0.0403(17) 0.0307(14) 0.0030(11) -0.0122(11) 0.0006(12)
C13 0.0330(16) 0.0352(14) 0.0197(11) 0.0105(11) -0.0083(11) -0.0009(11)
C14 0.0307(14) 0.0329(14) 0.0166(11) 0.0095(11) -0.0032(10) -0.0005(10)
C15 0.0314(15) 0.0507(18) 0.0193(12) 0.0195(13) -0.0010(11) 0.0071(12)
C16 0.0188(12) 0.0315(14) 0.0316(13) 0.0022(10) 0.0019(10) 0.0130(11)
C17 0.0169(12) 0.0324(15) 0.0282(13) 0.0002(10) 0.0038(10) 0.0103(11)
C18 0.0196(12) 0.0255(13) 0.0216(11) 0.0083(10) -0.0032(10) -0.0014(10)
C19 0.0318(14) 0.0359(15) 0.0203(12) 0.0141(11) -0.0057(10) -0.0067(10)
C20 0.0357(15) 0.0480(18) 0.0178(12) 0.0235(13) 0.0014(11) 0.0038(12)
C21 0.0186(13) 0.0488(16) 0.0218(12) 0.0160(11) 0.0052(10) 0.0102(11)
C22 0.0241(14) 0.0308(13) 0.0188(11) -0.0052(10) -0.0004(10) 0.0077(10)
C23 0.0139(12) 0.0394(15) 0.0230(12) 0.0022(10) 0.0038(10) 0.0009(11)
S1 0.0225(4) 0.0189(4) 0.0162(3) 0.000 0.0008(3) 0.000
O5 0.0267(17) 0.0285(17) 0.0094(13) -0.0028(15) 0.0047(13) -0.0015(13)
O6 0.023(2) 0.0222(16) 0.0296(18) 0.0016(13) 0.0011(14) -0.0085(13)
O7 0.0252(19) 0.038(2) 0.0310(19) -0.0047(16) 0.0068(16) 0.0110(17)
O8 0.028(2) 0.0302(19) 0.0278(18) 0.0052(15) -0.0113(16) -0.0021(16)
O1W 0.056(2) 0.0438(17) 0.079(2) 0.000 -0.0313(19) 0.000
O2W 0.0373(11) 0.0339(11) 0.0553(13) -0.0071(8) 0.0090(10) -0.0085(9)
O3W 0.0433(12) 0.0327(11) 0.0535(12) -0.0011(9) -0.0104(10) -0.0090(9)
O4W 0.0963(18) 0.0553(14) 0.0260(10) -0.0284(13) -0.0190(11) 0.0048(10)

loop_
_atom_type_symbol
_atom_type_description
_atom_type_scat_dispersion_real
_atom_type_scat_dispersion_imag
_atom_type_scat_source
C C 0.0033 0.0016 'International Tables Vol C Tables 4.2.6.8 and 6.1.1.4'
H H 0.0000 0.0000 'International Tables Vol C Tables 4.2.6.8 and 6.1.1.4'
N N 0.0061 0.0033 'International Tables Vol C Tables 4.2.6.8 and 6.1.1.4'
O O 0.0106 0.0060 'International Tables Vol C Tables 4.2.6.8 and 6.1.1.4'
S S 0.1246 0.1234 'International Tables Vol C Tables 4.2.6.8 and 6.1.1.4'

loop_
_geom_angle_atom_site_label_1
_geom_angle_atom_site_label_2
_geom_angle_atom_site_label_3
_geom_angle_site_symmetry_1
_geom_angle_site_symmetry_3
_geom_angle
_geom_angle_publ_flag
C11 O1 C12 . . 115.47(18) ?
C2 O2 C22 . . 116.00(16) ?
C3 O3 C23 . . 116.17(17) ?
C9 N1 C6 . . 125.77(18) ?
C9 N1 C8 . . 119.28(18) ?
C6 N1 C8 . . 109.44(17) ?
C15 N2 C16 . . 112.79(19) ?
C15 N2 C21 . . 113.9(2) ?
C16 N2 C21 . . 107.52(17) ?
C15 N2 H2 . . 108.2 ?
C16 N2 H2 . . 108.0 ?
C21 N2 H2 . . 106.0 ?
C2 C1 C6 . . 117.35(19) ?
C2 C1 H1 . . 121.3 ?
C6 C1 H1 . . 121.3 ?
O2 C2 C1 . . 123.38(19) ?
O2 C2 C3 . . 115.42(18) ?
C1 C2 C3 . . 121.19(19) ?
O3 C3 C4 . . 124.3(2) ?
O3 C3 C2 . . 115.72(18) ?
C4 C3 C2 . . 120.01(19) ?
C3 C4 C5 . . 118.9(2) ?
C3 C4 H4 . . 120.5 ?
C5 C4 H4 . . 120.5 ?
C6 C5 C4 . . 120.0(2) ?
C6 C5 C7 . . 110.86(19) ?
C4 C5 C7 . . 129.0(2) ?
C5 C6 C1 . . 122.29(19) ?
C5 C6 N1 . . 109.30(18) ?
C1 C6 N1 . . 128.39(19) ?
C5 C7 C17 . . 112.5(2) ?
C5 C7 C21 . . 114.94(19) ?
C17 C7 C21 . . 101.66(19) ?
C5 C7 C8 . . 102.26(17) ?
C17 C7 C8 . . 111.62(19) ?
C21 C7 C8 . . 114.3(2) ?
N1 C8 C18 . . 106.56(18) ?
N1 C8 C7 . . 104.27(17) ?
C18 C8 C7 . . 116.53(19) ?
N1 C8 H8 . . 109.7 ?
C18 C8 H8 . . 109.7 ?
C7 C8 H8 . . 109.7 ?
O4 C9 N1 . . 123.0(2) ?
O4 C9 C10 . . 121.6(2) ?
N1 C9 C10 . . 115.33(19) ?
C9 C10 C11 . . 118.04(18) ?
C9 C10 H10A . . 107.8 ?
C11 C10 H10A . . 107.8 ?
C9 C10 H10B . . 107.8 ?
C11 C10 H10B . . 107.8 ?
H10A C10 H10B . . 107.1 ?
O1 C11 C18 . . 114.52(19) ?
O1 C11 C10 . . 103.61(18) ?
C18 C11 C10 . . 110.35(18) ?
O1 C11 H11 . . 109.4 ?
C18 C11 H11 . . 109.4 ?
C10 C11 H11 . . 109.4 ?
O1 C12 C13 . . 110.7(2) ?
O1 C12 H12A . . 109.5 ?
C13 C12 H12A . . 109.5 ?
O1 C12 H12B . . 109.5 ?
C13 C12 H12B . . 109.5 ?
H12A C12 H12B . . 108.1 ?
C14 C13 C12 . . 121.9(2) ?
C14 C13 H13 . . 119.0 ?
C12 C13 H13 . . 119.0 ?
C13 C14 C15 . . 121.8(2) ?
C13 C14 C19 . . 122.4(2) ?
C15 C14 C19 . . 115.9(2) ?
C14 C15 N2 . . 110.24(19) ?
C14 C15 H15A . . 109.6 ?
N2 C15 H15A . . 109.6 ?
C14 C15 H15B . . 109.6 ?
N2 C15 H15B . . 109.6 ?
H15A C15 H15B . . 108.1 ?
N2 C16 C17 . . 104.38(19) ?
N2 C16 H16A . . 110.9 ?
C17 C16 H16A . . 110.9 ?
N2 C16 H16B . . 110.9 ?
C17 C16 H16B . . 110.9 ?
H16A C16 H16B . . 108.9 ?
C16 C17 C7 . . 103.5(2) ?
C16 C17 H17A . . 111.1 ?
C7 C17 H17A . . 111.1 ?
C16 C17 H17B . . 111.1 ?
C7 C17 H17B . . 111.1 ?
H17A C17 H17B . . 109.0 ?
C8 C18 C11 . . 107.86(18) ?
C8 C18 C19 . . 112.7(2) ?
C11 C18 C19 . . 117.94(19) ?
C8 C18 H18 . . 105.8 ?
C11 C18 H18 . . 105.8 ?
C19 C18 H18 . . 105.8 ?
C14 C19 C20 . . 108.9(2) ?
C14 C19 C18 . . 114.0(2) ?
C20 C19 C18 . . 106.8(2) ?
C14 C19 H19 . . 109.0 ?
C20 C19 H19 . . 109.0 ?
C18 C19 H19 . . 109.0 ?
C21 C20 C19 . . 109.2(2) ?
C21 C20 H20A . . 109.8 ?
C19 C20 H20A . . 109.8 ?
C21 C20 H20B . . 109.8 ?
C19 C20 H20B . . 109.8 ?
H20A C20 H20B . . 108.3 ?
C20 C21 C7 . . 116.0(2) ?
C20 C21 N2 . . 110.0(2) ?
C7 C21 N2 . . 104.09(19) ?
C20 C21 H21 . . 108.8 ?
C7 C21 H21 . . 108.8 ?
N2 C21 H21 . . 108.8 ?
O2 C22 H22A . . 109.5 ?
O2 C22 H22B . . 109.5 ?
H22A C22 H22B . . 109.5 ?
O2 C22 H22C . . 109.5 ?
H22A C22 H22C . . 109.5 ?
H22B C22 H22C . . 109.5 ?
O3 C23 H23A . . 109.5 ?
O3 C23 H23B . . 109.5 ?
H23A C23 H23B . . 109.5 ?
O3 C23 H23C . . 109.5 ?
H23A C23 H23C . . 109.5 ?
H23B C23 H23C . . 109.5 ?
O5 S1 O5 4 . 176.5(3) no
O5 S1 O7 4 . 64.5(2) no
O5 S1 O7 . . 113.4(2) ?
O5 S1 O7 . 4 64.5(2) no
O7 S1 O7 . 4 111.6(3) no
O5 S1 O8 4 . 70.75(19) no
O5 S1 O8 . . 108.21(19) ?
O7 S1 O8 . . 110.82(19) ?
O7 S1 O8 4 . 47.71(17) no
O5 S1 O8 4 4 108.21(19) no
O5 S1 O8 . 4 70.75(19) no
O7 S1 O8 . 4 47.71(17) no
O7 S1 O8 4 4 110.82(19) no
O8 S1 O8 . 4 147.2(3) no
O5 S1 O6 4 . 74.14(17) no
O5 S1 O6 . . 109.32(18) ?
O7 S1 O6 . . 107.94(19) ?
O7 S1 O6 4 . 138.86(19) no
O8 S1 O6 . . 107.00(18) ?
O8 S1 O6 4 . 103.90(18) no
O5 S1 O6 4 4 109.32(18) no
O5 S1 O6 . 4 74.14(17) no
O7 S1 O6 . 4 138.86(19) no
O7 S1 O6 4 4 107.94(19) no
O8 S1 O6 . 4 103.90(18) no
O8 S1 O6 4 4 107.00(18) no
S1 O5 O7 . 4 57.88(16) no
S1 O5 O8 . 4 56.30(15) no
O7 O5 O8 4 4 96.7(2) no
S1 O5 O6 . 4 54.58(14) no
O7 O5 O6 4 4 91.7(2) no
O8 O5 O6 4 4 87.9(2) no
O6 O6 S1 4 . 70.64(12) no
O6 O6 O5 4 4 117.3(2) no
S1 O6 O5 . 4 51.29(13) no
O8 O7 S1 4 . 68.7(2) no
O8 O7 O5 4 4 121.0(3) no
S1 O7 O5 . 4 57.64(17) no
O7 O8 S1 4 . 63.6(2) no
O7 O8 O5 4 4 111.4(3) no
S1 O8 O5 . 4 52.94(15) no
H21W O2W H22W . . 107.2 ?
H31W O3W H32W . . 107.1 ?
H41W O4W H42W . . 107.8 ?

loop_
_geom_bond_atom_site_label_1
_geom_bond_atom_site_label_2
_geom_bond_distance
O1 C11 1.431(3)
O1 C12 1.445(3)
O2 C2 1.371(2)
O2 C22 1.432(3)
O3 C3 1.365(3)
O3 C23 1.432(3)
O4 C9 1.236(3)
N1 C9 1.361(3)
N1 C6 1.427(3)
N1 C8 1.490(3)
N2 C15 1.505(3)
N2 C16 1.511(3)
N2 C21 1.544(3)
N2 H2 0.9626
C1 C2 1.386(3)
C1 C6 1.389(3)
C1 H1 0.9500
C2 C3 1.411(3)
C3 C4 1.387(3)
C4 C5 1.391(3)
C4 H4 0.9500
C5 C6 1.386(3)
C5 C7 1.507(3)
C7 C17 1.534(4)
C7 C21 1.544(3)
C7 C8 1.556(3)
C8 C18 1.524(3)
C8 H8 1.0000
C9 C10 1.508(3)
C10 C11 1.551(3)
C10 H10A 0.9900
C10 H10B 0.9900
C11 C18 1.531(3)
C11 H11 1.0000
C12 C13 1.493(4)
C12 H12A 0.9900
C12 H12B 0.9900
C13 C14 1.320(4)
C13 H13 0.9500
C14 C15 1.505(4)
C14 C19 1.525(3)
C15 H15A 0.9900
C15 H15B 0.9900
C16 C17 1.513(3)
C16 H16A 0.9900
C16 H16B 0.9900
C17 H17A 0.9900
C17 H17B 0.9900
C18 C19 1.539(3)
C18 H18 1.0000
C19 C20 1.533(4)
C19 H19 1.0000
C20 C21 1.505(4)
C20 H20A 0.9900
C20 H20B 0.9900
C21 H21 1.0000
C22 H22A 0.9800
C22 H22B 0.9800
C22 H22C 0.9800
C23 H23A 0.9800
C23 H23B 0.9800
C23 H23C 0.9800
S1 O5 1.449(3)
S1 O7 1.453(3)
S1 O8 1.511(3)
S1 O6 1.514(3)
O1W H11W 0.8836
O2W H21W 0.8807
O2W H22W 0.8798
O3W H31W 0.8812
O3W H32W 0.8803
O4W H41W 0.8806
O4W H42W 0.8803

loop_
_geom_hbond_atom_site_label_D
_geom_hbond_atom_site_label_H
_geom_hbond_atom_site_label_A
_geom_hbond_site_symmetry_A
_geom_hbond_distance_DH
_geom_hbond_distance_HA
_geom_hbond_distance_DA
_geom_hbond_angle_DHA
N2 H2 O6 4 0.96 1.83 2.712(4) 151
N2 H2 O5 . 0.96 2.00 2.873(4) 150
N2 H2 O7 4 0.96 2.36 3.141(4) 138
O1W H11W O3W . 0.88 2.04 2.834(2) 150
O2W H21W O4W . 0.88 1.88 2.756(3) 175
O2W H22W O6 . 0.88 1.91 2.716(4) 151
O2W H22W O6 4 0.88 2.17 2.976(4) 152
O3W H31W O2W . 0.88 1.89 2.748(3) 165
O3W H32W O7 5 0.88 1.97 2.769(4) 150
O3W H32W O8 8 0.88 2.27 3.093(4) 155
O4W H41W O4 6 0.88 1.95 2.808(3) 164
O4W H42W O8 . 0.88 2.00 2.801(4) 151
O4W H42W O5 4 0.88 2.14 2.983(4) 160

loop_
_geom_torsion_atom_site_label_1
_geom_torsion_atom_site_label_2
_geom_torsion_atom_site_label_3
_geom_torsion_atom_site_label_4
_geom_torsion_site_symmetry_1
_geom_torsion_site_symmetry_4
_geom_torsion
C22 O2 C2 C1 . . -2.3(3)
C22 O2 C2 C3 . . 177.35(19)
C6 C1 C2 O2 . . -178.68(19)
C6 C1 C2 C3 . . 1.7(3)
C23 O3 C3 C4 . . 10.6(3)
C23 O3 C3 C2 . . -170.38(19)
O2 C2 C3 O3 . . -3.6(3)
C1 C2 C3 O3 . . 176.00(19)
O2 C2 C3 C4 . . 175.40(19)
C1 C2 C3 C4 . . -5.0(3)
O3 C3 C4 C5 . . -177.1(2)
C2 C3 C4 C5 . . 4.0(3)
C3 C4 C5 C6 . . 0.1(3)
C3 C4 C5 C7 . . -174.9(2)
C4 C5 C6 C1 . . -3.4(3)
C7 C5 C6 C1 . . 172.4(2)
C4 C5 C6 N1 . . 175.0(2)
C7 C5 C6 N1 . . -9.2(3)
C2 C1 C6 C5 . . 2.4(3)
C2 C1 C6 N1 . . -175.6(2)
C9 N1 C6 C5 . . -157.5(2)
C8 N1 C6 C5 . . -4.2(2)
C9 N1 C6 C1 . . 20.8(4)
C8 N1 C6 C1 . . 174.1(2)
C6 C5 C7 C17 . . -102.1(2)
C4 C5 C7 C17 . . 73.2(3)
C6 C5 C7 C21 . . 142.2(2)
C4 C5 C7 C21 . . -42.5(4)
C6 C5 C7 C8 . . 17.8(2)
C4 C5 C7 C8 . . -166.9(2)
C9 N1 C8 C18 . . 46.4(2)
C6 N1 C8 C18 . . -108.9(2)
C9 N1 C8 C7 . . 170.26(19)
C6 N1 C8 C7 . . 15.0(2)
C5 C7 C8 N1 . . -19.0(2)
C17 C7 C8 N1 . . 101.5(2)
C21 C7 C8 N1 . . -143.85(19)
C5 C7 C8 C18 . . 98.1(2)
C17 C7 C8 C18 . . -141.4(2)
C21 C7 C8 C18 . . -26.7(3)
C6 N1 C9 O4 . . -24.7(3)
C8 N1 C9 O4 . . -175.6(2)
C6 N1 C9 C10 . . 157.1(2)
C8 N1 C9 C10 . . 6.2(3)
O4 C9 C10 C11 . . 145.4(2)
N1 C9 C10 C11 . . -36.4(3)
C12 O1 C11 C18 . . -66.2(3)
C12 O1 C11 C10 . . 173.60(19)
C9 C10 C11 O1 . . 132.9(2)
C9 C10 C11 C18 . . 9.9(3)
C11 O1 C12 C13 . . 88.8(2)
O1 C12 C13 C14 . . -65.1(3)
C12 C13 C14 C15 . . 177.8(2)
C12 C13 C14 C19 . . -3.5(4)
C13 C14 C15 N2 . . -129.5(2)
C19 C14 C15 N2 . . 51.7(3)
C16 N2 C15 C14 . . 77.8(3)
C21 N2 C15 C14 . . -45.1(3)
C15 N2 C16 C17 . . -142.3(2)
C21 N2 C16 C17 . . -15.9(2)
N2 C16 C17 C7 . . 37.1(2)
C5 C7 C17 C16 . . -167.22(18)
C21 C7 C17 C16 . . -43.8(2)
C8 C7 C17 C16 . . 78.5(2)
N1 C8 C18 C11 . . -70.5(2)
C7 C8 C18 C11 . . 173.67(18)
N1 C8 C18 C19 . . 157.55(18)
C7 C8 C18 C19 . . 41.7(3)
O1 C11 C18 C8 . . -74.8(2)
C10 C11 C18 C8 . . 41.6(2)
O1 C11 C18 C19 . . 54.3(3)
C10 C11 C18 C19 . . 170.7(2)
C13 C14 C19 C20 . . -179.6(2)
C15 C14 C19 C20 . . -0.9(3)
C13 C14 C19 C18 . . 61.2(3)
C15 C14 C19 C18 . . -120.1(2)
C8 C18 C19 C14 . . 59.3(3)
C11 C18 C19 C14 . . -67.4(3)
C8 C18 C19 C20 . . -61.0(3)
C11 C18 C19 C20 . . 172.2(2)
C14 C19 C20 C21 . . -56.6(3)
C18 C19 C20 C21 . . 67.0(3)
C19 C20 C21 C7 . . -54.9(3)
C19 C20 C21 N2 . . 62.8(2)
C5 C7 C21 C20 . . -84.1(3)
C17 C7 C21 C20 . . 154.2(2)
C8 C7 C21 C20 . . 33.8(3)
C5 C7 C21 N2 . . 155.0(2)
C17 C7 C21 N2 . . 33.2(2)
C8 C7 C21 N2 . . -87.2(2)
C15 N2 C21 C20 . . -10.3(3)
C16 N2 C21 C20 . . -136.0(2)
C15 N2 C21 C7 . . 114.6(2)
C16 N2 C21 C7 . . -11.1(3)
O7 S1 O5 O7 . 4 -103.7(3)
O8 S1 O5 O7 . 4 19.6(2)
O8 S1 O5 O7 4 4 -125.7(2)
O6 S1 O5 O7 . 4 135.8(2)
O6 S1 O5 O7 4 4 119.4(2)
O7 S1 O5 O8 . 4 22.0(2)
O7 S1 O5 O8 4 4 125.7(2)
O8 S1 O5 O8 . 4 145.3(3)
O6 S1 O5 O8 . 4 -98.5(2)
O6 S1 O5 O8 4 4 -114.9(2)
O7 S1 O5 O6 . 4 136.9(2)
O7 S1 O5 O6 4 4 -119.4(2)
O8 S1 O5 O6 . 4 -99.8(2)
O8 S1 O5 O6 4 4 114.9(2)
O6 S1 O5 O6 . 4 16.4(3)
O5 S1 O6 O6 4 4 154.7(4)
O5 S1 O6 O6 . 4 -25.8(4)
O7 S1 O6 O6 . 4 -149.5(4)
O7 S1 O6 O6 4 4 47.2(5)
O8 S1 O6 O6 . 4 91.2(4)
O8 S1 O6 O6 4 4 -99.9(4)
O5 S1 O6 O5 . 4 179.48(4)
O7 S1 O6 O5 . 4 55.8(2)
O7 S1 O6 O5 4 4 -107.5(3)
O8 S1 O6 O5 . 4 -63.6(2)
O8 S1 O6 O5 4 4 105.3(2)
O6 S1 O6 O5 4 4 -154.7(4)
O5 S1 O7 O8 4 4 154.5(3)
O5 S1 O7 O8 . 4 -28.6(3)
O7 S1 O7 O8 4 4 -99.0(3)
O8 S1 O7 O8 . 4 -150.5(3)
O6 S1 O7 O8 . 4 92.7(3)
O6 S1 O7 O8 4 4 63.8(4)
O5 S1 O7 O5 . 4 177.0(2)
O7 S1 O7 O5 4 4 106.5(2)
O8 S1 O7 O5 . 4 55.1(2)
O8 S1 O7 O5 4 4 -154.5(3)
O6 S1 O7 O5 . 4 -61.8(2)
O6 S1 O7 O5 4 4 -90.6(3)
O5 S1 O8 O7 4 4 152.3(3)
O5 S1 O8 O7 . 4 -24.2(3)
O7 S1 O8 O7 . 4 100.7(4)
O8 S1 O8 O7 4 4 58.3(2)
O6 S1 O8 O7 . 4 -141.9(3)
O6 S1 O8 O7 4 4 -101.8(3)
O5 S1 O8 O5 . 4 -176.5(3)
O7 S1 O8 O5 . 4 -51.6(2)
O7 S1 O8 O5 4 4 -152.3(3)
O8 S1 O8 O5 4 4 -93.96(15)
O6 S1 O8 O5 . 4 65.83(19)
O6 S1 O8 O5 4 4 105.94(19)
